data_1543488
loop_
_publ_author_name
'Zhang, Yuan-Zhu'
'G\'omez-Coca, Silvia'
'Brown, Andrew J.'
'Saber, Mohamed R.'
'Zhang, Xuan'
'Dunbar, Kim R.'

_publ_section_title
;
 Trigonal antiprismatic Co(ii) single molecule magnets with large uniaxial
 anisotropies: importance of Raman and tunneling mechanisms
;
_journal_issue 10
_journal_name_full 'Chem. Sci.'
_journal_page_first 6519
_journal_paper_doi 10.1039/C6SC02035F
_journal_volume 7
_journal_year 2016
_chemical_formula_sum 'C72 H66 B2 Co N14'
_chemical_formula_weight 1207.94
_chemical_name_common Co(Tpm)2(BPh4)2
_chemical_name_systematic
; 
 ? 
;
_space_group_IT_number 14
_symmetry_cell_setting monoclinic
_symmetry_space_group_name_Hall '-P 2yn'
_symmetry_space_group_name_H-M 'P 1 21/n 1'
_atom_sites_solution_hydrogens geom
_atom_sites_solution_primary direct
_atom_sites_solution_secondary difmap
_audit_creation_method SHELXL-97
_audit_update_record
;
2015-09-04 deposited with the CCDC.
2016-06-16 downloaded from the CCDC.
;
_cell_angle_alpha 90.00
_cell_angle_beta 98.5041(9)
_cell_angle_gamma 90.00
_cell_formula_units_Z 2
_cell_length_a 9.7482(8)
_cell_length_b 17.1636(14)
_cell_length_c 18.9136(16)
_cell_measurement_reflns_used 9970
_cell_measurement_temperature 110(2)
_cell_measurement_theta_max 27.21
_cell_measurement_theta_min 2.23
_cell_volume 3129.7(4)
_computing_cell_refinement 'Bruker SAINT'
_computing_data_collection 'Bruker APEX2'
_computing_data_reduction 'Bruker SAINT'
_computing_molecular_graphics 'Bruker SHELXTL'
_computing_publication_material 'Bruker SHELXTL'
_computing_structure_refinement 'SHELXL-2013 (Sheldrick 2013)'
_computing_structure_solution 'SHELXS-97 (Sheldrick 2008)'
_diffrn_ambient_temperature 110(2)
_diffrn_measured_fraction_theta_full 0.997
_diffrn_measured_fraction_theta_max 0.997
_diffrn_measurement_device_type 'Bruker APEX-II CCD'
_diffrn_measurement_method '\f and \w scans'
_diffrn_radiation_monochromator graphite
_diffrn_radiation_source 'fine-focus sealed tube'
_diffrn_radiation_type MoK\a
_diffrn_radiation_wavelength 0.71073
_diffrn_reflns_av_R_equivalents 0.0352
_diffrn_reflns_av_sigmaI/netI 0.0261
_diffrn_reflns_limit_h_max 12
_diffrn_reflns_limit_h_min -12
_diffrn_reflns_limit_k_max 22
_diffrn_reflns_limit_k_min -22
_diffrn_reflns_limit_l_max 24
_diffrn_reflns_limit_l_min -24
_diffrn_reflns_number 36389
_diffrn_reflns_theta_full 27.46
_diffrn_reflns_theta_max 27.46
_diffrn_reflns_theta_min 3.46
_diffrn_standards_number 0
_exptl_absorpt_coefficient_mu 0.330
_exptl_absorpt_correction_T_max 0.9369
_exptl_absorpt_correction_T_min 0.8576
_exptl_absorpt_correction_type empirical
_exptl_absorpt_process_details SADABS
_exptl_crystal_colour yellow
_exptl_crystal_density_diffrn 1.282
_exptl_crystal_density_method 'not measured'
_exptl_crystal_description block
_exptl_crystal_F_000 1266
_exptl_crystal_size_max 0.48
_exptl_crystal_size_mid 0.38
_exptl_crystal_size_min 0.20
_refine_diff_density_max 0.310
_refine_diff_density_min -0.416
_refine_diff_density_rms 0.045
_refine_ls_extinction_method none
_refine_ls_goodness_of_fit_ref 1.039
_refine_ls_hydrogen_treatment mixed
_refine_ls_matrix_type full
_refine_ls_number_parameters 404
_refine_ls_number_reflns 7146
_refine_ls_number_restraints 0
_refine_ls_restrained_S_all 1.039
_refine_ls_R_factor_all 0.0383
_refine_ls_R_factor_gt 0.0323
_refine_ls_shift/su_max 0.001
_refine_ls_shift/su_mean 0.000
_refine_ls_structure_factor_coef Fsqd
_refine_ls_weighting_details 'calc w=1/[\s^2^(Fo^2^)+(0.0291P)^2^+1.7792P] where P=(Fo^2^+2Fc^2^)/3'
_refine_ls_weighting_scheme calc
_refine_ls_wR_factor_gt 0.0762
_refine_ls_wR_factor_ref 0.0796
_reflns_number_gt 6262
_reflns_number_total 7146
_reflns_threshold_expression >2sigma(I)
_cod_data_source_file c6sc02035f2.cif
_cod_data_source_block yz0343
_cod_depositor_comments
;
The following automatic conversions were performed:

'_symmetry_cell_setting' value 'Monoclinic' changed to 'monoclinic'
according to
/usr/data/users/saulius/crontab/automatic-downloads/rss-feeds/RSC/lib/dictionaries/cif_core.dic
dictionary named 'cif_core.dic' version 2.4.2 from 2011-04-26.

Automatic conversion script
Id: cif_fix_values 4268 2015-11-12 08:31:59Z antanas 

 Adding full bibliography for 1543487--1543488.cif.
;
_cod_original_sg_symbol_H-M P2(1)/n
_cod_database_code 1543488

loop_
_symmetry_equiv_pos_as_xyz
'x, y, z'
'-x+1/2, y+1/2, -z+1/2'
'-x, -y, -z'
'x-1/2, -y-1/2, z-1/2'

loop_
_atom_site_label
_atom_site_type_symbol
_atom_site_fract_x
_atom_site_fract_y
_atom_site_fract_z
_atom_site_U_iso_or_equiv
_atom_site_adp_type
_atom_site_occupancy
_atom_site_symmetry_multiplicity
_atom_site_calc_flag
_atom_site_refinement_flags
Co1 Co 0.5000 0.5000 1.0000 0.01194(7) Uani 1 2 d S
B1 B 1.01302(14) 0.38067(8) 1.28824(7) 0.0124(3) Uani 1 1 d .
N1 N 0.49976(11) 0.41677(6) 0.86085(5) 0.0140(2) Uani 1 1 d .
N2 N 0.48553(11) 0.48930(6) 0.88803(6) 0.0155(2) Uani 1 1 d .
N3 N 0.41387(11) 0.33980(6) 0.94950(6) 0.0136(2) Uani 1 1 d .
N4 N 0.38218(11) 0.39686(6) 0.99448(6) 0.0150(2) Uani 1 1 d .
N5 N 0.65673(11) 0.36255(6) 0.95658(6) 0.0132(2) Uani 1 1 d .
N6 N 0.66901(11) 0.42347(6) 1.00329(6) 0.0140(2) Uani 1 1 d .
C1 C 0.46851(14) 0.53655(8) 0.83153(7) 0.0188(3) Uani 1 1 d .
H1A H 0.4552 0.5913 0.8337 0.023 Uiso 1 1 calc R
C2 C 0.47290(15) 0.49441(8) 0.76838(7) 0.0213(3) Uani 1 1 d .
H2A H 0.4638 0.5146 0.7211 0.026 Uiso 1 1 calc R
C3 C 0.49296(13) 0.41837(8) 0.78873(7) 0.0182(3) Uani 1 1 d .
H3A H 0.5006 0.3751 0.7583 0.022 Uiso 1 1 calc R
C4 C 0.28095(14) 0.36714(8) 1.02604(7) 0.0180(3) Uani 1 1 d .
H4A H 0.2371 0.3938 1.0606 0.022 Uiso 1 1 calc R
C5 C 0.24709(14) 0.29153(8) 1.00182(7) 0.0192(3) Uani 1 1 d .
H5A H 0.1785 0.2582 1.0163 0.023 Uiso 1 1 calc R
C6 C 0.33395(13) 0.27583(7) 0.95281(7) 0.0160(3) Uani 1 1 d .
H6A H 0.3374 0.2290 0.9263 0.019 Uiso 1 1 calc R
C7 C 0.79602(13) 0.41750(8) 1.03992(7) 0.0160(3) Uani 1 1 d .
H7A H 0.8341 0.4521 1.0769 0.019 Uiso 1 1 calc R
C8 C 0.86609(14) 0.35336(8) 1.01665(7) 0.0167(3) Uani 1 1 d .
H8A H 0.9579 0.3368 1.0340 0.020 Uiso 1 1 calc R
C9 C 0.77448(13) 0.31937(7) 0.96352(7) 0.0149(2) Uani 1 1 d .
H9A H 0.7904 0.2743 0.9368 0.018 Uiso 1 1 calc R
C10 C 0.52722(13) 0.35125(7) 0.90888(7) 0.0135(2) Uani 1 1 d .
H10A H 0.5360 0.3034 0.8797 0.016 Uiso 1 1 calc R
C11 C 1.07018(13) 0.30437(7) 1.24823(6) 0.0135(2) Uani 1 1 d .
C12 C 0.99816(14) 0.27620(8) 1.18298(7) 0.0160(3) Uani 1 1 d .
H12A H 0.9132 0.3004 1.1637 0.019 Uiso 1 1 calc R
C13 C 1.04620(14) 0.21459(8) 1.14574(7) 0.0184(3) Uani 1 1 d .
H13A H 0.9936 0.1972 1.1023 0.022 Uiso 1 1 calc R
C14 C 1.17111(15) 0.17831(8) 1.17187(8) 0.0206(3) Uani 1 1 d .
H14A H 1.2044 0.1362 1.1465 0.025 Uiso 1 1 calc R
C15 C 1.24632(14) 0.20448(8) 1.23542(8) 0.0200(3) Uani 1 1 d .
H15A H 1.3319 0.1804 1.2538 0.024 Uiso 1 1 calc R
C16 C 1.19613(13) 0.26625(8) 1.27239(7) 0.0161(3) Uani 1 1 d .
H16A H 1.2495 0.2832 1.3158 0.019 Uiso 1 1 calc R
C17 C 0.99457(13) 0.45308(7) 1.23035(6) 0.0135(2) Uani 1 1 d .
C18 C 1.08892(14) 0.46424(8) 1.18172(7) 0.0163(3) Uani 1 1 d .
H18A H 1.1592 0.4263 1.1796 0.020 Uiso 1 1 calc R
C19 C 1.08355(14) 0.52854(8) 1.13659(7) 0.0186(3) Uani 1 1 d .
H19A H 1.1501 0.5341 1.1050 0.022 Uiso 1 1 calc R
C20 C 0.98092(14) 0.58470(8) 1.13763(7) 0.0193(3) Uani 1 1 d .
H20A H 0.9767 0.6287 1.1069 0.023 Uiso 1 1 calc R
C21 C 0.88490(14) 0.57533(8) 1.18419(7) 0.0190(3) Uani 1 1 d .
H21A H 0.8139 0.6130 1.1854 0.023 Uiso 1 1 calc R
C22 C 0.89228(14) 0.51061(8) 1.22929(7) 0.0167(3) Uani 1 1 d .
H22A H 0.8251 0.5053 1.2606 0.020 Uiso 1 1 calc R
C23 C 0.86320(13) 0.36397(7) 1.31602(7) 0.0138(2) Uani 1 1 d .
C24 C 0.82180(13) 0.40802(7) 1.37213(7) 0.0154(3) Uani 1 1 d .
H24A H 0.8845 0.4455 1.3955 0.019 Uiso 1 1 calc R
C25 C 0.69329(14) 0.39917(8) 1.39495(7) 0.0188(3) Uani 1 1 d .
H25A H 0.6705 0.4300 1.4333 0.023 Uiso 1 1 calc R
C26 C 0.59829(14) 0.34536(8) 1.36188(8) 0.0197(3) Uani 1 1 d .
H26A H 0.5104 0.3391 1.3772 0.024 Uiso 1 1 calc R
C27 C 0.63411(14) 0.30095(8) 1.30615(7) 0.0204(3) Uani 1 1 d .
H27A H 0.5701 0.2642 1.2827 0.024 Uiso 1 1 calc R
C28 C 0.76392(14) 0.31004(8) 1.28441(7) 0.0177(3) Uani 1 1 d .
H28A H 0.7863 0.2784 1.2465 0.021 Uiso 1 1 calc R
C29 C 1.13110(13) 0.40551(7) 1.35613(7) 0.0130(2) Uani 1 1 d .
C30 C 1.14175(14) 0.36771(8) 1.42259(7) 0.0163(3) Uani 1 1 d .
H30A H 1.0725 0.3307 1.4297 0.020 Uiso 1 1 calc R
C31 C 1.24881(14) 0.38171(8) 1.47868(7) 0.0177(3) Uani 1 1 d .
H31A H 1.2520 0.3541 1.5224 0.021 Uiso 1 1 calc R
C32 C 1.35053(14) 0.43600(8) 1.47035(7) 0.0182(3) Uani 1 1 d .
H32A H 1.4244 0.4458 1.5080 0.022 Uiso 1 1 calc R
C33 C 1.34238(14) 0.47573(8) 1.40601(7) 0.0189(3) Uani 1 1 d .
H33A H 1.4107 0.5136 1.3997 0.023 Uiso 1 1 calc R
C34 C 1.23494(13) 0.46064(8) 1.35048(7) 0.0165(3) Uani 1 1 d .
H34A H 1.2320 0.4889 1.3071 0.020 Uiso 1 1 calc R
C1S C 0.54715(17) 0.20212(10) 1.10381(9) 0.0310(4) Uani 1 1 d .
N1S N 0.58965(17) 0.26391(10) 1.10429(8) 0.0420(4) Uani 1 1 d .
C2S C 0.4921(2) 0.12287(11) 1.10092(12) 0.0495(5) Uani 1 1 d .
H2S1 H 0.4008 0.1220 1.0712 0.074 Uiso 1 1 calc R
H2S2 H 0.4833 0.1054 1.1494 0.074 Uiso 1 1 calc R
H2S3 H 0.5554 0.0881 1.0803 0.074 Uiso 1 1 calc R

loop_
_atom_site_aniso_label
_atom_site_aniso_U_11
_atom_site_aniso_U_22
_atom_site_aniso_U_33
_atom_site_aniso_U_23
_atom_site_aniso_U_13
_atom_site_aniso_U_12
Co1 0.01391(12) 0.01017(12) 0.01153(12) -0.00197(9) 0.00124(9) 0.00086(9)
B1 0.0128(6) 0.0122(6) 0.0119(6) 0.0006(5) 0.0009(5) -0.0013(5)
N1 0.0162(5) 0.0139(5) 0.0118(5) -0.0018(4) 0.0017(4) 0.0017(4)
N2 0.0190(5) 0.0125(5) 0.0144(5) -0.0019(4) 0.0012(4) 0.0020(4)
N3 0.0143(5) 0.0122(5) 0.0144(5) -0.0032(4) 0.0022(4) 0.0000(4)
N4 0.0170(5) 0.0132(5) 0.0150(5) -0.0045(4) 0.0034(4) 0.0013(4)
N5 0.0144(5) 0.0114(5) 0.0135(5) -0.0020(4) 0.0009(4) 0.0011(4)
N6 0.0161(5) 0.0125(5) 0.0130(5) -0.0033(4) 0.0003(4) 0.0001(4)
C1 0.0202(7) 0.0176(7) 0.0183(6) 0.0034(5) 0.0020(5) 0.0020(5)
C2 0.0225(7) 0.0275(7) 0.0138(6) 0.0035(5) 0.0028(5) 0.0039(6)
C3 0.0173(6) 0.0254(7) 0.0119(6) -0.0026(5) 0.0024(5) 0.0027(5)
C4 0.0178(6) 0.0190(7) 0.0181(6) -0.0015(5) 0.0058(5) 0.0004(5)
C5 0.0173(6) 0.0170(6) 0.0240(7) 0.0000(5) 0.0054(5) -0.0015(5)
C6 0.0154(6) 0.0116(6) 0.0202(6) -0.0024(5) 0.0002(5) -0.0008(5)
C7 0.0161(6) 0.0175(6) 0.0136(6) 0.0003(5) 0.0003(5) -0.0013(5)
C8 0.0146(6) 0.0190(6) 0.0164(6) 0.0036(5) 0.0022(5) 0.0023(5)
C9 0.0162(6) 0.0131(6) 0.0163(6) 0.0015(5) 0.0055(5) 0.0030(5)
C10 0.0138(6) 0.0129(6) 0.0135(6) -0.0024(5) 0.0014(5) 0.0008(5)
C11 0.0156(6) 0.0124(6) 0.0132(6) 0.0024(5) 0.0040(5) -0.0024(5)
C12 0.0173(6) 0.0158(6) 0.0150(6) 0.0028(5) 0.0028(5) 0.0002(5)
C13 0.0240(7) 0.0181(6) 0.0136(6) -0.0011(5) 0.0040(5) -0.0030(5)
C14 0.0265(7) 0.0145(6) 0.0232(7) -0.0012(5) 0.0115(6) 0.0005(5)
C15 0.0164(6) 0.0184(7) 0.0257(7) 0.0037(5) 0.0051(5) 0.0026(5)
C16 0.0161(6) 0.0161(6) 0.0159(6) 0.0018(5) 0.0016(5) -0.0018(5)
C17 0.0140(6) 0.0131(6) 0.0124(6) -0.0004(5) -0.0013(5) -0.0029(5)
C18 0.0167(6) 0.0164(6) 0.0155(6) 0.0002(5) 0.0019(5) 0.0002(5)
C19 0.0207(7) 0.0192(6) 0.0163(6) 0.0023(5) 0.0042(5) -0.0032(5)
C20 0.0229(7) 0.0155(6) 0.0179(6) 0.0059(5) -0.0022(5) -0.0025(5)
C21 0.0172(6) 0.0154(6) 0.0233(7) 0.0029(5) -0.0007(5) 0.0017(5)
C22 0.0154(6) 0.0176(6) 0.0170(6) 0.0019(5) 0.0022(5) -0.0009(5)
C23 0.0147(6) 0.0127(6) 0.0138(6) 0.0036(5) 0.0013(5) 0.0006(5)
C24 0.0176(6) 0.0118(6) 0.0167(6) 0.0012(5) 0.0019(5) 0.0002(5)
C25 0.0222(7) 0.0149(6) 0.0201(7) 0.0022(5) 0.0063(5) 0.0055(5)
C26 0.0138(6) 0.0206(7) 0.0256(7) 0.0061(5) 0.0054(5) 0.0016(5)
C27 0.0169(6) 0.0209(7) 0.0225(7) 0.0006(5) -0.0001(5) -0.0043(5)
C28 0.0181(6) 0.0190(6) 0.0160(6) -0.0010(5) 0.0022(5) -0.0017(5)
C29 0.0141(6) 0.0111(6) 0.0138(6) -0.0010(4) 0.0019(5) 0.0014(5)
C30 0.0175(6) 0.0145(6) 0.0167(6) 0.0009(5) 0.0016(5) -0.0029(5)
C31 0.0208(7) 0.0184(6) 0.0133(6) 0.0012(5) 0.0007(5) 0.0009(5)
C32 0.0166(6) 0.0197(7) 0.0171(6) -0.0037(5) -0.0019(5) 0.0001(5)
C33 0.0166(6) 0.0173(6) 0.0221(7) -0.0002(5) 0.0009(5) -0.0042(5)
C34 0.0174(6) 0.0161(6) 0.0157(6) 0.0012(5) 0.0015(5) -0.0003(5)
C1S 0.0313(8) 0.0358(9) 0.0267(8) 0.0044(7) 0.0072(6) 0.0107(7)
N1S 0.0441(9) 0.0403(9) 0.0399(9) -0.0025(7) 0.0003(7) 0.0020(7)
C2S 0.0527(12) 0.0362(10) 0.0670(14) 0.0113(9) 0.0336(11) 0.0064(9)

loop_
_atom_type_symbol
_atom_type_description
_atom_type_scat_dispersion_real
_atom_type_scat_dispersion_imag
_atom_type_scat_source
C C 0.0033 0.0016 'International Tables Vol C Tables 4.2.6.8 and 6.1.1.4'
H H 0.0000 0.0000 'International Tables Vol C Tables 4.2.6.8 and 6.1.1.4'
B B 0.0013 0.0007 'International Tables Vol C Tables 4.2.6.8 and 6.1.1.4'
N N 0.0061 0.0033 'International Tables Vol C Tables 4.2.6.8 and 6.1.1.4'
Co Co 0.3494 0.9721 'International Tables Vol C Tables 4.2.6.8 and 6.1.1.4'

loop_
_geom_angle_atom_site_label_1
_geom_angle_atom_site_label_2
_geom_angle_atom_site_label_3
_geom_angle
_geom_angle_site_symmetry_1
_geom_angle_site_symmetry_3
N6 Co1 N6 180.0 . 3_667
N6 Co1 N4 83.99(4) . .
N6 Co1 N4 96.01(4) 3_667 .
N6 Co1 N4 96.01(4) . 3_667
N6 Co1 N4 83.99(4) 3_667 3_667
N4 Co1 N4 180.00(6) . 3_667
N6 Co1 N2 95.10(4) . 3_667
N6 Co1 N2 84.90(4) 3_667 3_667
N4 Co1 N2 94.47(4) . 3_667
N4 Co1 N2 85.53(4) 3_667 3_667
N6 Co1 N2 84.90(4) . .
N6 Co1 N2 95.10(4) 3_667 .
N4 Co1 N2 85.53(4) . .
N4 Co1 N2 94.47(4) 3_667 .
N2 Co1 N2 180.0 3_667 .
C17 B1 C29 108.50(10) . .
C17 B1 C23 109.14(10) . .
C29 B1 C23 110.25(10) . .
C17 B1 C11 107.74(10) . .
C29 B1 C11 108.55(10) . .
C23 B1 C11 112.54(10) . .
C3 N1 N2 111.63(11) . .
C3 N1 C10 128.67(11) . .
N2 N1 C10 119.58(10) . .
C1 N2 N1 105.14(10) . .
C1 N2 Co1 137.24(9) . .
N1 N2 Co1 117.59(8) . .
C6 N3 N4 111.66(10) . .
C6 N3 C10 128.59(11) . .
N4 N3 C10 119.64(10) . .
C4 N4 N3 104.88(10) . .
C4 N4 Co1 137.48(9) . .
N3 N4 Co1 117.59(8) . .
C9 N5 N6 111.38(10) . .
C9 N5 C10 129.26(11) . .
N6 N5 C10 119.35(10) . .
C7 N6 N5 105.32(10) . .
C7 N6 Co1 136.81(9) . .
N5 N6 Co1 117.86(8) . .
N2 C1 C2 110.69(12) . .
C3 C2 C1 105.89(12) . .
N1 C3 C2 106.64(12) . .
N4 C4 C5 111.35(12) . .
C6 C5 C4 105.32(12) . .
N3 C6 C5 106.80(11) . .
N6 C7 C8 110.89(11) . .
C9 C8 C7 105.63(11) . .
N5 C9 C8 106.77(11) . .
N1 C10 N3 110.72(10) . .
N1 C10 N5 110.47(10) . .
N3 C10 N5 110.47(10) . .
C16 C11 C12 114.96(12) . .
C16 C11 B1 123.91(11) . .
C12 C11 B1 120.97(11) . .
C13 C12 C11 122.84(12) . .
C12 C13 C14 120.21(13) . .
C15 C14 C13 119.05(12) . .
C14 C15 C16 120.00(13) . .
C15 C16 C11 122.93(12) . .
C22 C17 C18 115.30(12) . .
C22 C17 B1 123.24(11) . .
C18 C17 B1 121.29(11) . .
C19 C18 C17 122.70(12) . .
C18 C19 C20 120.18(12) . .
C21 C20 C19 118.88(12) . .
C20 C21 C22 120.13(13) . .
C21 C22 C17 122.80(12) . .
C28 C23 C24 114.66(12) . .
C28 C23 B1 124.41(11) . .
C24 C23 B1 120.82(11) . .
C25 C24 C23 123.07(12) . .
C26 C25 C24 120.22(13) . .
C27 C26 C25 118.79(12) . .
C26 C27 C28 120.24(13) . .
C27 C28 C23 123.02(12) . .
C34 C29 C30 114.93(11) . .
C34 C29 B1 122.98(11) . .
C30 C29 B1 121.88(11) . .
C31 C30 C29 123.31(12) . .
C32 C31 C30 119.78(12) . .
C31 C32 C33 118.75(12) . .
C32 C33 C34 120.61(13) . .
C33 C34 C29 122.61(12) . .
N1S C1S C2S 178.33(19) . .

loop_
_geom_bond_atom_site_label_1
_geom_bond_atom_site_label_2
_geom_bond_distance
_geom_bond_site_symmetry_2
Co1 N6 2.1007(11) .
Co1 N6 2.1007(11) 3_667
Co1 N4 2.1044(11) .
Co1 N4 2.1044(11) 3_667
Co1 N2 2.1095(11) 3_667
Co1 N2 2.1095(11) .
B1 C17 1.6486(18) .
B1 C29 1.6486(18) .
B1 C23 1.6487(18) .
B1 C11 1.6501(19) .
N1 C3 1.3561(16) .
N1 N2 1.3618(14) .
N1 C10 1.4454(16) .
N2 C1 1.3322(17) .
N3 C6 1.3531(16) .
N3 N4 1.3623(14) .
N3 C10 1.4494(16) .
N4 C4 1.3282(17) .
N5 C9 1.3563(16) .
N5 N6 1.3627(14) .
N5 C10 1.4521(16) .
N6 C7 1.3303(16) .
C1 C2 1.4024(19) .
C2 C3 1.367(2) .
C4 C5 1.3993(19) .
C5 C6 1.3715(19) .
C7 C8 1.4005(18) .
C8 C9 1.3719(19) .
C11 C16 1.4065(18) .
C11 C12 1.4118(18) .
C12 C13 1.3897(18) .
C13 C14 1.392(2) .
C14 C15 1.387(2) .
C15 C16 1.3976(19) .
C17 C22 1.4014(18) .
C17 C18 1.4065(18) .
C18 C19 1.3914(18) .
C19 C20 1.392(2) .
C20 C21 1.386(2) .
C21 C22 1.3959(18) .
C23 C28 1.4070(18) .
C23 C24 1.4097(18) .
C24 C25 1.3925(19) .
C25 C26 1.389(2) .
C26 C27 1.387(2) .
C27 C28 1.3959(19) .
C29 C34 1.4013(18) .
C29 C30 1.4047(17) .
C30 C31 1.3946(18) .
C31 C32 1.3865(19) .
C32 C33 1.3869(19) .
C33 C34 1.3935(18) .
C1S N1S 1.138(2) .
C1S C2S 1.460(3) .
